data_2013914
loop_
_publ_author_name
'Annika K. Eriksson'
'Barbara M. Casari'
'Langer, Vratislav'

_publ_section_title
;
 Dirubidium aquapentachlorochromate(III) and dicaesium
 aquapentachlorochromate(III)
;
_journal_issue 4
_journal_name_full 'Acta Crystallographica Section C'
_journal_page_first i40
_journal_page_last i42
_journal_paper_doi 10.1107/S0108270104002987
_journal_volume 60
_journal_year 2004
_chemical_formula_iupac 'Rb2 [Cr Cl5 (H2 O)]'
_chemical_formula_moiety 'Rb2 Cr Cl5 O H2'
_chemical_formula_sum 'Cl5 Cr H2 O Rb2'
_chemical_formula_weight 418.21
_chemical_name_systematic
;
Rubidium aquapentachlorochromate(III)
;
_space_group_IT_number 62
_symmetry_cell_setting orthorhombic
_symmetry_space_group_name_Hall '-P 2ac 2n'
_symmetry_space_group_name_H-M 'P n m a'
_atom_sites_solution_hydrogens geom
_atom_sites_solution_primary direct
_atom_sites_solution_secondary difmap
_cell_angle_alpha 90.00
_cell_angle_beta 90.00
_cell_angle_gamma 90.00
_cell_formula_units_Z 4
_cell_length_a 13.7558(2)
_cell_length_b 9.74840(10)
_cell_length_c 7.10740(10)
_cell_measurement_reflns_used 7643
_cell_measurement_temperature 168(2)
_cell_measurement_theta_max 32.93
_cell_measurement_theta_min 2.38
_cell_volume 953.08(2)
_computing_cell_refinement 'SAINT (Siemens, 1995)'
_computing_data_collection 'SMART (Siemens, 1995)'
_computing_data_reduction 'SAINT and SADABS (Sheldrick, 2002)'
_computing_molecular_graphics 'DIAMOND (Brandenburg, 2000)'
_computing_publication_material SHELXTL
_computing_structure_refinement SHELXTL
_computing_structure_solution 'SHELXTL (Bruker, 2001)'
_diffrn_ambient_temperature 173(2)
_diffrn_measured_fraction_theta_full 0.999
_diffrn_measured_fraction_theta_max 0.973
_diffrn_measurement_device_type 'Siemens SMART 1K CCD area-detector'
_diffrn_measurement_method '\w scans'
_diffrn_radiation_monochromator graphite
_diffrn_radiation_source 'fine-focus sealed tube'
_diffrn_radiation_type MoK\a
_diffrn_radiation_wavelength 0.71073
_diffrn_reflns_av_R_equivalents 0.0492
_diffrn_reflns_av_sigmaI/netI 0.0280
_diffrn_reflns_limit_h_max 20
_diffrn_reflns_limit_h_min -20
_diffrn_reflns_limit_k_max 14
_diffrn_reflns_limit_k_min -14
_diffrn_reflns_limit_l_max 10
_diffrn_reflns_limit_l_min -10
_diffrn_reflns_number 14988
_diffrn_reflns_theta_full 32.00
_diffrn_reflns_theta_max 32.92
_diffrn_reflns_theta_min 2.96
_diffrn_standards_number 0
_exptl_absorpt_coefficient_mu 12.676
_exptl_absorpt_correction_T_max 0.7023
_exptl_absorpt_correction_T_min 0.3638
_exptl_absorpt_correction_type multi-scan
_exptl_absorpt_process_details '(SADABS; Sheldrick, 2002)'
_exptl_crystal_colour red--violet
_exptl_crystal_density_diffrn 2.915
_exptl_crystal_density_method 'not measured'
_exptl_crystal_description 'rhombic octahedron'
_exptl_crystal_F_000 772
_exptl_crystal_size_max 0.10
_exptl_crystal_size_mid 0.06
_exptl_crystal_size_min 0.03
_refine_diff_density_max 0.972
_refine_diff_density_min -1.868
_refine_ls_extinction_method none
_refine_ls_goodness_of_fit_ref 1.039
_refine_ls_hydrogen_treatment refall
_refine_ls_matrix_type full
_refine_ls_number_parameters 53
_refine_ls_number_reflns 1825
_refine_ls_number_restraints 0
_refine_ls_restrained_S_all 1.039
_refine_ls_R_factor_all 0.0550
_refine_ls_R_factor_gt 0.0377
_refine_ls_shift/su_max 0.000
_refine_ls_shift/su_mean 0.000
_refine_ls_structure_factor_coef Fsqd
_refine_ls_weighting_details 'calc w=1/[\s^2^(Fo^2^)+(0.0689P)^2^+0.3749P] where P=(Fo^2^+2Fc^2^)/3'
_refine_ls_weighting_scheme calc
_refine_ls_wR_factor_gt 0.0971
_refine_ls_wR_factor_ref 0.1096
_reflns_number_gt 1465
_reflns_number_total 1825
_reflns_threshold_expression I>2\s~I~
_cod_data_source_file bc1030.cif
_cod_data_source_block I
_cod_database_code 2013914
_cod_database_fobs_code 2013914

loop_
_symmetry_equiv_pos_as_xyz
'x, y, z'
'-x+1/2, -y, z+1/2'
'-x, y+1/2, -z'
'x+1/2, -y+1/2, -z+1/2'
'-x, -y, -z'
'x-1/2, y, -z-1/2'
'x, -y-1/2, z'
'-x-1/2, y-1/2, z-1/2'

loop_
_atom_site_label
_atom_site_fract_x
_atom_site_fract_y
_atom_site_fract_z
_atom_site_U_iso_or_equiv
_atom_site_adp_type
_atom_site_calc_flag
_atom_site_refinement_flags
_atom_site_occupancy
_atom_site_disorder_assembly
_atom_site_disorder_group
_atom_site_type_symbol
Rb 0.14484(3) -0.00050(3) 0.15441(5) 0.02097(12) Uani d . 1 . . Rb
Cr 0.11050(5) 0.2500 -0.31095(10) 0.01251(16) Uani d S 1 . . Cr
Cl1 0.21642(9) 0.2500 -0.56749(16) 0.0231(2) Uani d S 1 . . Cl
Cl2 0.00625(8) 0.2500 -0.04719(18) 0.0209(2) Uani d S 1 . . Cl
Cl3 0.24324(7) 0.2500 -0.10841(15) 0.0159(2) Uani d S 1 . . Cl
Cl4 0.10392(7) 0.00856(7) -0.31936(13) 0.01887(18) Uani d . 1 . . Cl
O -0.0063(3) 0.2500 -0.4867(6) 0.0263(9) Uani d S 1 . . O
H -0.025(3) 0.186(4) -0.531(6) 0.032(13) Uiso d . 1 . . H

loop_
_atom_site_aniso_label
_atom_site_aniso_U_11
_atom_site_aniso_U_22
_atom_site_aniso_U_33
_atom_site_aniso_U_12
_atom_site_aniso_U_13
_atom_site_aniso_U_23
Rb 0.02048(19) 0.0187(2) 0.0237(2) -0.00088(11) -0.00335(12) 0.00270(12)
Cr 0.0129(3) 0.0097(3) 0.0149(3) 0.000 -0.0029(2) 0.000
Cl1 0.0312(6) 0.0228(5) 0.0152(5) 0.000 0.0029(4) 0.000
Cl2 0.0167(5) 0.0183(5) 0.0278(6) 0.000 0.0043(4) 0.000
Cl3 0.0152(5) 0.0156(5) 0.0171(4) 0.000 -0.0039(4) 0.000
Cl4 0.0208(4) 0.0109(3) 0.0250(4) -0.0002(3) -0.0058(3) -0.0018(3)
O 0.030(2) 0.0133(17) 0.036(2) 0.000 -0.0210(18) 0.000

loop_
_atom_type_symbol
_atom_type_description
_atom_type_scat_dispersion_real
_atom_type_scat_dispersion_imag
_atom_type_scat_source
O O 0.0106 0.0060 'International Tables Vol C Tables 4.2.6.8 and 6.1.1.4'
H H 0.0000 0.0000 'International Tables Vol C Tables 4.2.6.8 and 6.1.1.4'
Cl Cl 0.1484 0.1585 'International Tables Vol C Tables 4.2.6.8 and 6.1.1.4'
Cr Cr 0.3209 0.6236 'International Tables Vol C Tables 4.2.6.8 and 6.1.1.4'
Rb Rb -0.9393 2.9676 'International Tables Vol C Tables 4.2.6.8 and 6.1.1.4'

loop_
_geom_angle_atom_site_label_1
_geom_angle_atom_site_label_2
_geom_angle_atom_site_label_3
_geom_angle_site_symmetry_1
_geom_angle_site_symmetry_3
_geom_angle
Cl2 Rb Cl1 5 1_556 151.24(3)
Cl2 Rb Cl3 5 2 82.50(2)
Cl1 Rb Cl3 1_556 2 95.70(2)
Cl2 Rb Cl3 5 . 131.56(3)
Cl1 Rb Cl3 1_556 . 70.98(2)
Cl3 Rb Cl3 2 . 128.685(12)
Cl2 Rb Cl2 5 . 94.524(10)
Cl1 Rb Cl2 1_556 . 83.59(2)
Cl3 Rb Cl2 2 . 172.54(3)
Cl3 Rb Cl2 . . 58.10(2)
Cl2 Rb Cl4 5 . 71.73(3)
Cl1 Rb Cl4 1_556 . 128.46(2)
Cl3 Rb Cl4 2 . 126.38(2)
Cl3 Rb Cl4 . . 59.95(2)
Cl2 Rb Cl4 . . 58.37(2)
Cl2 Rb Cl4 5 2 128.80(2)
Cl1 Rb Cl4 1_556 2 71.70(3)
Cl3 Rb Cl4 2 2 59.70(2)
Cl3 Rb Cl4 . 2 69.16(2)
Cl2 Rb Cl4 . 2 126.61(2)
Cl4 Rb Cl4 . 2 102.60(2)
Cl2 Rb Cl1 5 2 73.97(3)
Cl1 Rb Cl1 1_556 2 128.913(13)
Cl3 Rb Cl1 2 2 57.65(2)
Cl3 Rb Cl1 . 2 92.01(2)
Cl2 Rb Cl1 . 2 128.15(3)
Cl4 Rb Cl1 . 2 70.17(2)
Cl4 Rb Cl1 2 2 57.29(2)
Cl2 Rb Cl4 5 5 57.41(2)
Cl1 Rb Cl4 1_556 5 96.00(3)
Cl3 Rb Cl4 2 5 104.89(2)
Cl3 Rb Cl4 . 5 125.25(2)
Cl2 Rb Cl4 . 5 67.87(2)
Cl4 Rb Cl4 . 5 99.45(2)
Cl4 Rb Cl4 2 5 157.856(12)
Cl1 Rb Cl4 2 5 130.70(2)
Cl2 Rb Cl4 5 1_556 98.76(3)
Cl1 Rb Cl4 1_556 1_556 55.50(2)
Cl3 Rb Cl4 2 1_556 65.55(2)
Cl3 Rb Cl4 . 1_556 126.35(2)
Cl2 Rb Cl4 . 1_556 108.37(2)
Cl4 Rb Cl4 . 1_556 161.74(3)
Cl4 Rb Cl4 2 1_556 95.50(2)
Cl1 Rb Cl4 2 1_556 123.19(2)
Cl4 Rb Cl4 5 1_556 62.58(2)
Cl2 Rb Cr 5 . 100.32(2)
Cl1 Rb Cr 1_556 . 94.373(17)
Cl3 Rb Cr 2 . 152.47(2)
Cl3 Rb Cr . . 34.167(19)
Cl2 Rb Cr . . 34.77(2)
Cl4 Rb Cr . . 34.703(14)
Cl4 Rb Cr 2 . 99.809(18)
Cl1 Rb Cr 2 . 96.49(2)
Cl4 Rb Cr 5 . 99.431(19)
Cl4 Rb Cr 1_556 . 139.407(16)
Cl2 Rb Cr 5 2 95.311(17)
Cl1 Rb Cr 1_556 2 98.99(2)
Cl3 Rb Cr 2 2 33.94(2)
Cl3 Rb Cr . 2 97.582(19)
Cl2 Rb Cr . 2 153.51(2)
Cl4 Rb Cr . 2 101.936(19)
Cl4 Rb Cr 2 2 34.497(14)
Cl1 Rb Cr 2 2 34.13(2)
Cl4 Rb Cr 5 2 137.167(17)
Cl4 Rb Cr 1_556 2 94.331(17)
Cr Rb Cr . 2 118.990(16)
O Cr Cl3 . . 179.61(13)
O Cr Cl1 . . 90.76(13)
Cl3 Cr Cl1 . . 89.63(5)
O Cr Cl4 . 7_565 87.37(3)
Cl3 Cr Cl4 . 7_565 92.63(3)
Cl1 Cr Cl4 . 7_565 90.24(3)
O Cr Cl4 . . 87.37(3)
Cl3 Cr Cl4 . . 92.63(3)
Cl1 Cr Cl4 . . 90.24(3)
Cl4 Cr Cl4 7_565 . 174.72(6)
O Cr Cl2 . . 90.45(13)
Cl3 Cr Cl2 . . 89.17(5)
Cl1 Cr Cl2 . . 178.79(5)
Cl4 Cr Cl2 7_565 . 89.82(3)
Cl4 Cr Cl2 . . 89.82(3)
O Cr Rb . . 125.50(9)
Cl3 Cr Rb . . 54.24(2)
Cl1 Cr Rb . . 123.58(3)
Cl4 Cr Rb 7_565 . 127.89(3)
Cl4 Cr Rb . . 55.61(2)
Cl2 Cr Rb . . 55.57(2)
O Cr Rb . 7_565 125.49(9)
Cl3 Cr Rb . 7_565 54.24(2)
Cl1 Cr Rb . 7_565 123.58(3)
Cl4 Cr Rb 7_565 7_565 55.61(2)
Cl4 Cr Rb . 7_565 127.89(3)
Cl2 Cr Rb . 7_565 55.57(2)
Rb Cr Rb . 7_565 72.327(15)
O Cr Rb . 2_554 127.04(8)
Cl3 Cr Rb . 2_554 53.22(2)
Cl1 Cr Rb . 2_554 56.54(3)
Cl4 Cr Rb 7_565 2_554 127.86(3)
Cl4 Cr Rb . 2_554 56.32(3)
Cl2 Cr Rb . 2_554 122.59(3)
Rb Cr Rb . 2_554 67.042(10)
Rb Cr Rb 7_565 2_554 107.458(16)
O Cr Rb . 8_665 127.04(8)
Cl3 Cr Rb . 8_665 53.22(2)
Cl1 Cr Rb . 8_665 56.54(3)
Cl4 Cr Rb 7_565 8_665 56.32(3)
Cl4 Cr Rb . 8_665 127.86(3)
Cl2 Cr Rb . 8_665 122.59(3)
Rb Cr Rb . 8_665 107.458(16)
Rb Cr Rb 7_565 8_665 67.043(10)
Rb Cr Rb 2_554 8_665 71.565(14)
Cr Cl2 Rb . 5 101.53(3)
Cr Cl2 Rb . 3 101.53(3)
Rb Cl2 Rb 5 3 95.39(3)
Cr Cl2 Rb . 7_565 89.66(3)
Rb Cl2 Rb 5 7_565 168.33(4)
Rb Cl2 Rb 3 7_565 85.475(10)
Cr Cl2 Rb . . 89.66(3)
Rb Cl2 Rb 5 . 85.476(10)
Rb Cl2 Rb 3 . 168.33(4)
Rb Cl2 Rb 7_565 . 91.36(3)
Cr Cl3 Rb . 2_554 92.84(3)
Cr Cl3 Rb . 8_665 92.84(3)
Rb Cl3 Rb 2_554 8_665 93.63(3)
Cr Cl3 Rb . . 91.60(3)
Rb Cl3 Rb 2_554 . 86.385(6)
Rb Cl3 Rb 8_665 . 175.55(4)
Cr Cl3 Rb . 7_565 91.60(3)
Rb Cl3 Rb 2_554 7_565 175.56(4)
Rb Cl3 Rb 8_665 7_565 86.386(6)
Rb Cl3 Rb . 7_565 93.26(3)
Cr Cl4 Rb . . 89.69(3)
Cr Cl4 Rb . 2_554 89.18(3)
Rb Cl4 Rb . 2_554 83.57(2)
Cr Cl4 Rb . 5 92.86(3)
Rb Cl4 Rb . 5 80.55(2)
Rb Cl4 Rb 2_554 5 163.97(3)
Cr Cl4 Rb . 1_554 92.45(3)
Rb Cl4 Rb . 1_554 161.74(3)
Rb Cl4 Rb 2_554 1_554 78.33(2)
Rb Cl4 Rb 5 1_554 117.42(2)
Cr Cl1 Rb . 1_554 106.40(3)
Cr Cl1 Rb . 7_564 106.40(3)
Rb Cl1 Rb 1_554 7_564 95.76(3)
Cr Cl1 Rb . 2_554 89.33(3)
Rb Cl1 Rb 1_554 2_554 85.269(9)
Rb Cl1 Rb 7_564 2_554 163.15(4)
Cr Cl1 Rb . 8_665 89.33(3)
Rb Cl1 Rb 1_554 8_665 163.15(4)
Rb Cl1 Rb 7_564 8_665 85.268(8)
Rb Cl1 Rb 2_554 8_665 88.98(3)
Cr O H . . 123(3)

loop_
_geom_bond_atom_site_label_1
_geom_bond_atom_site_label_2
_geom_bond_site_symmetry_2
_geom_bond_distance
_geom_bond_publ_flag
Rb Cl2 5 3.2887(8) y
Rb Cl1 1_556 3.2924(9) y
Rb Cl3 2 3.3358(8) y
Rb Cl3 . 3.3593(8) y
Rb Cl2 . 3.4133(9) y
Rb Cl4 . 3.4151(9) y
Rb Cl4 2 3.4619(11) y
Rb Cl1 2 3.4707(10) y
Rb Cl4 5 3.6180(11) y
Rb Cl4 1_556 3.7833(10) y
Rb Cr . 4.1384(7) ?
Rb Cr 2 4.1596(7) ?
Cr O . 2.035(4) y
Cr Cl3 . 2.3251(12) y
Cr Cl1 . 2.3340(13) y
Cr Cl4 7_565 2.3561(7) y
Cr Cl4 . 2.3561(7) ?
Cr Cl2 . 2.3603(14) y
Cr Rb 7_565 4.1384(7) ?
Cr Rb 2_554 4.1597(7) ?
Cr Rb 8_665 4.1597(7) ?
Cl2 Rb 5 3.2887(8) ?
Cl2 Rb 3 3.2887(8) ?
Cl2 Rb 7_565 3.4133(9) ?
Cl3 Rb 2_554 3.3358(8) ?
Cl3 Rb 8_665 3.3358(8) ?
Cl3 Rb 7_565 3.3594(8) ?
Cl4 Rb 2_554 3.4620(11) ?
Cl4 Rb 5 3.6179(11) ?
Cl4 Rb 1_554 3.7832(10) ?
Cl1 Rb 1_554 3.2924(9) ?
Cl1 Rb 7_564 3.2924(9) ?
Cl1 Rb 2_554 3.4707(10) ?
Cl1 Rb 8_665 3.4707(10) ?
O H . 0.75(4) y

loop_
_geom_hbond_atom_site_label_D
_geom_hbond_atom_site_label_H
_geom_hbond_atom_site_label_A
_geom_hbond_site_symmetry_A
_geom_hbond_distance_DH
_geom_hbond_distance_HA
_geom_hbond_distance_DA
_geom_hbond_angle_DHA
O H Cl4 5_554 0.75(4) 2.43(4) 3.171(2) 174(5)
